data_7017606
loop_
_publ_author_name
'Ma, Yun-Sheng'
'Tang, Xiao-Yan'
'Yin, Wen-Yu'
'Wu, Bin'
'Xue, Feng-Feng'
'Yuan, Rong-Xin'
'Roy, Soumyajit'

_publ_section_title
;
 Zinc and cadmium 2-pyrazinephosphonates: Syntheses, structures and
 luminescent properties.
;
_journal_issue 8
_journal_name_full 'Dalton transactions (Cambridge, England : 2003)'
_journal_page_first 2340
_journal_page_last 2345
_journal_paper_doi 10.1039/c1dt11250c
_journal_volume 41
_journal_year 2012
_chemical_formula_moiety 'C4 H5 Cd N2 O4 P'
_chemical_formula_sum 'C4 H5 Cd N2 O4 P'
_chemical_formula_weight 288.47
_chemical_name_systematic
;
?
;
_space_group_IT_number 14
_symmetry_cell_setting monoclinic
_symmetry_space_group_name_Hall '-P 2ybc'
_symmetry_space_group_name_H-M 'P 1 21/c 1'
_atom_sites_solution_hydrogens geom
_atom_sites_solution_primary direct
_atom_sites_solution_secondary difmap
_audit_creation_method SHELXL-97
_cell_angle_alpha 90.00
_cell_angle_beta 94.32(3)
_cell_angle_gamma 90.00
_cell_formula_units_Z 4
_cell_length_a 12.577(3)
_cell_length_b 5.5313(11)
_cell_length_c 10.798(2)
_cell_measurement_temperature 293(2)
_cell_volume 749.1(3)
_computing_cell_refinement CrystalClear
_computing_data_collection 'CrystalClear (Rigaku, 2005)'
_computing_data_reduction CrystalClear
_computing_molecular_graphics 'Bruker SHELXTL/PC (Sheldrick, 1999)'
_computing_publication_material 'Bruker SHELXTL/PC and PLATON (Spek, 2003)'
_computing_structure_refinement 'SHELXL-97 (Sheldrick, 2008)'
_computing_structure_solution 'SHELXS-97 (Sheldrick, 2008)'
_diffrn_ambient_temperature 293(2)
_diffrn_measured_fraction_theta_full 0.999
_diffrn_measured_fraction_theta_max 0.999
_diffrn_radiation_monochromator graphite
_diffrn_radiation_source 'fine-focus sealed tube'
_diffrn_radiation_type MoK\a
_diffrn_radiation_wavelength 0.71073
_diffrn_reflns_av_R_equivalents 0.0555
_diffrn_reflns_av_sigmaI/netI 0.0442
_diffrn_reflns_limit_h_max 16
_diffrn_reflns_limit_h_min -16
_diffrn_reflns_limit_k_max 7
_diffrn_reflns_limit_k_min -7
_diffrn_reflns_limit_l_max 14
_diffrn_reflns_limit_l_min -13
_diffrn_reflns_number 7397
_diffrn_reflns_theta_full 27.47
_diffrn_reflns_theta_max 27.47
_diffrn_reflns_theta_min 3.25
_exptl_absorpt_coefficient_mu 3.102
_exptl_absorpt_correction_T_max 0.73
_exptl_absorpt_correction_T_min 0.693
_exptl_absorpt_correction_type multi-scan
_exptl_absorpt_process_details 'CrystalClear (Rigaku, 2005)'
_exptl_crystal_density_diffrn 2.558
_exptl_crystal_density_method 'not measured'
_exptl_crystal_F_000 552
_exptl_crystal_size_max 0.3
_exptl_crystal_size_mid 0.1
_exptl_crystal_size_min 0.1
_refine_diff_density_max 0.565
_refine_diff_density_min -0.680
_refine_diff_density_rms 0.153
_refine_ls_extinction_method none
_refine_ls_goodness_of_fit_ref 1.100
_refine_ls_hydrogen_treatment mixed
_refine_ls_matrix_type full
_refine_ls_number_parameters 117
_refine_ls_number_reflns 1713
_refine_ls_number_restraints 1
_refine_ls_restrained_S_all 1.100
_refine_ls_R_factor_all 0.0488
_refine_ls_R_factor_gt 0.0342
_refine_ls_shift/su_max 0.001
_refine_ls_shift/su_mean 0.000
_refine_ls_structure_factor_coef Fsqd
_refine_ls_weighting_details 'calc w=1/[\s^2^(Fo^2^)+(0.0217P)^2^+0.5360P] where P=(Fo^2^+2Fc^2^)/3'
_refine_ls_weighting_scheme calc
_refine_ls_wR_factor_gt 0.0574
_refine_ls_wR_factor_ref 0.0608
_reflns_number_gt 1405
_reflns_number_total 1713
_reflns_threshold_expression >2sigma(I)
_cod_data_source_file c1dt11250c.txt
_cod_data_source_block 1
_cod_original_sg_symbol_H-M 'P 21/c '
_cod_database_code 7017606

loop_
_symmetry_equiv_pos_as_xyz
'x, y, z'
'-x, y+1/2, -z+1/2'
'-x, -y, -z'
'x, -y-1/2, z-1/2'

loop_
_atom_site_label
_atom_site_type_symbol
_atom_site_fract_x
_atom_site_fract_y
_atom_site_fract_z
_atom_site_U_iso_or_equiv
_atom_site_adp_type
_atom_site_occupancy
_atom_site_symmetry_multiplicity
_atom_site_calc_flag
_atom_site_refinement_flags
Cd1 Cd 0.89339(2) 1.08760(5) 0.28117(3) 0.01438(10) Uani 1 1 d .
P1 P 0.86303(8) 0.5997(2) 0.08652(9) 0.0143(2) Uani 1 1 d .
O1 O 0.9432(2) 0.7364(5) 0.1742(2) 0.0179(6) Uani 1 1 d .
O2 O 0.8723(2) 0.6500(5) -0.0500(3) 0.0196(7) Uani 1 1 d .
O3 O 0.8598(2) 0.3299(5) 0.1141(3) 0.0202(7) Uani 1 1 d .
O4 O 0.8037(3) 1.3796(6) 0.3926(3) 0.0267(8) Uani 1 1 d D
H1A H 0.827(4) 1.511(10) 0.390(4) 0.027(15) Uiso 1 1 d .
H1B H 0.812(5) 1.340(11) 0.458(2) 0.06(2) Uiso 1 1 d D
N1 N 0.7325(3) 0.9167(7) 0.1962(3) 0.0183(8) Uani 1 1 d .
N2 N 0.5428(3) 0.7343(8) 0.0837(4) 0.0316(10) Uani 1 1 d .
C1 C 0.7336(3) 0.7241(8) 0.1206(4) 0.0171(9) Uani 1 1 d .
C2 C 0.6367(4) 0.6353(8) 0.0662(4) 0.0272(11) Uani 1 1 d .
H2 H 0.6383 0.5000 0.0153 0.033 Uiso 1 1 calc R
C3 C 0.5449(4) 0.9291(9) 0.1570(4) 0.0289(11) Uani 1 1 d .
H3 H 0.4811 1.0075 0.1692 0.035 Uiso 1 1 calc R
C4 C 0.6379(4) 1.0181(9) 0.2153(4) 0.0234(11) Uani 1 1 d .
H4 H 0.6353 1.1499 0.2684 0.028 Uiso 1 1 calc R

loop_
_atom_site_aniso_label
_atom_site_aniso_U_11
_atom_site_aniso_U_22
_atom_site_aniso_U_33
_atom_site_aniso_U_23
_atom_site_aniso_U_13
_atom_site_aniso_U_12
Cd1 0.01689(17) 0.01317(16) 0.01288(16) 0.00024(14) -0.00027(11) -0.00128(15)
P1 0.0191(6) 0.0120(5) 0.0116(5) -0.0006(5) 0.0000(4) 0.0012(5)
O1 0.0157(15) 0.0186(16) 0.0192(15) -0.0049(13) -0.0009(12) 0.0021(13)
O2 0.0322(18) 0.0120(16) 0.0150(15) 0.0000(12) 0.0041(13) 0.0020(13)
O3 0.0317(18) 0.0122(15) 0.0162(15) 0.0028(12) -0.0019(13) 0.0024(13)
O4 0.050(2) 0.0124(19) 0.0174(19) -0.0017(15) 0.0031(16) -0.0025(17)
N1 0.0177(18) 0.0197(19) 0.0178(18) 0.0019(17) 0.0035(14) 0.0022(17)
N2 0.018(2) 0.036(3) 0.040(2) -0.010(2) -0.0030(18) -0.0003(19)
C1 0.022(2) 0.018(2) 0.011(2) 0.0004(18) -0.0017(17) -0.0001(19)
C2 0.026(3) 0.026(3) 0.029(3) -0.011(2) -0.003(2) -0.002(2)
C3 0.019(2) 0.033(3) 0.035(3) -0.003(2) 0.003(2) 0.002(2)
C4 0.020(2) 0.024(3) 0.026(3) -0.006(2) 0.003(2) 0.0040(19)

loop_
_atom_type_symbol
_atom_type_description
_atom_type_scat_dispersion_real
_atom_type_scat_dispersion_imag
_atom_type_scat_source
C C 0.0033 0.0016 'International Tables Vol C Tables 4.2.6.8 and 6.1.1.4'
H H 0.0000 0.0000 'International Tables Vol C Tables 4.2.6.8 and 6.1.1.4'
N N 0.0061 0.0033 'International Tables Vol C Tables 4.2.6.8 and 6.1.1.4'
O O 0.0106 0.0060 'International Tables Vol C Tables 4.2.6.8 and 6.1.1.4'
P P 0.1023 0.0942 'International Tables Vol C Tables 4.2.6.8 and 6.1.1.4'
Cd Cd -0.8075 1.2024 'International Tables Vol C Tables 4.2.6.8 and 6.1.1.4'

loop_
_geom_angle_atom_site_label_1
_geom_angle_atom_site_label_2
_geom_angle_atom_site_label_3
_geom_angle
_geom_angle_site_symmetry_1
_geom_angle_site_symmetry_3
O1 Cd1 O3 93.87(11) 2_755 1_565
O1 Cd1 O2 101.56(11) 2_755 4_576
O3 Cd1 O2 162.54(11) 1_565 4_576
O1 Cd1 O4 96.06(12) 2_755 .
O3 Cd1 O4 86.16(11) 1_565 .
O2 Cd1 O4 84.14(12) 4_576 .
O1 Cd1 N1 169.01(11) 2_755 .
O3 Cd1 N1 79.84(11) 1_565 .
O2 Cd1 N1 86.11(11) 4_576 .
O4 Cd1 N1 92.51(13) . .
O1 Cd1 O1 97.73(7) 2_755 .
O3 Cd1 O1 97.90(10) 1_565 .
O2 Cd1 O1 88.16(10) 4_576 .
O4 Cd1 O1 165.31(12) . .
N1 Cd1 O1 74.45(11) . .
O2 P1 O3 112.09(16) . .
O2 P1 O1 114.59(17) . .
O3 P1 O1 112.91(16) . .
O2 P1 C1 105.17(18) . .
O3 P1 C1 106.98(19) . .
O1 P1 C1 104.14(17) . .
P1 O1 Cd1 120.29(16) . 2_745
P1 O1 Cd1 121.39(15) . .
Cd1 O1 Cd1 118.04(11) 2_745 .
P1 O2 Cd1 134.04(16) . 4_575
P1 O3 Cd1 136.93(17) . 1_545
Cd1 O4 H1A 115(4) . .
Cd1 O4 H1B 104(5) . .
H1A O4 H1B 106(6) . .
C1 N1 C4 118.3(4) . .
C1 N1 Cd1 120.4(3) . .
C4 N1 Cd1 121.1(3) . .
C2 N2 C3 116.0(4) . .
N1 C1 C2 118.9(4) . .
N1 C1 P1 118.1(3) . .
C2 C1 P1 122.9(3) . .
N2 C2 C1 123.4(4) . .
N2 C2 H2 118.3 . .
C1 C2 H2 118.3 . .
N2 C3 C4 122.5(4) . .
N2 C3 H3 118.7 . .
C4 C3 H3 118.7 . .
N1 C4 C3 120.8(4) . .
N1 C4 H4 119.6 . .
C3 C4 H4 119.6 . .

loop_
_geom_bond_atom_site_label_1
_geom_bond_atom_site_label_2
_geom_bond_distance
_geom_bond_site_symmetry_2
Cd1 O1 2.232(3) 2_755
Cd1 O3 2.261(3) 1_565
Cd1 O2 2.279(3) 4_576
Cd1 O4 2.352(3) .
Cd1 N1 2.356(4) .
Cd1 O1 2.369(3) .
P1 O2 1.514(3) .
P1 O3 1.523(3) .
P1 O1 1.530(3) .
P1 C1 1.830(4) .
O1 Cd1 2.232(3) 2_745
O2 Cd1 2.279(3) 4_575
O3 Cd1 2.261(3) 1_545
O4 H1A 0.79(5) .
O4 H1B 0.74(2) .
N1 C1 1.343(5) .
N1 C4 1.345(5) .
N2 C2 1.329(6) .
N2 C3 1.336(6) .
C1 C2 1.401(6) .
C2 H2 0.9300 .
C3 C4 1.377(6) .
C3 H3 0.9300 .
C4 H4 0.9300 .

loop_
_geom_hbond_atom_site_label_D
_geom_hbond_atom_site_label_H
_geom_hbond_atom_site_label_A
_geom_hbond_distance_DH
_geom_hbond_distance_HA
_geom_hbond_distance_DA
_geom_hbond_angle_DHA
_geom_hbond_site_symmetry_A
O4 H1B O2 0.74(2) 2.82(6) 3.104(5) 106(5) 4_576
O4 H1B O3 0.74(2) 1.98(3) 2.703(4) 164(7) 4_576
